data_2022020
loop_
_publ_author_name
'Jha, Kunal Kumar'
'Gruza, Barbara'
'Kumar, Prashant'
'Chodkiewicz, Michal Leszek'
'Dominiak, Paulina Maria'

_publ_section_title
;
 TAAM: a reliable and user friendly tool for hydrogen-atom location using
 routine X-ray diffraction data
;
_journal_issue 3
_journal_name_full 'Acta Crystallographica Section B Structural Science, Crystal Engineering and Materials'
_journal_paper_doi 10.1107/S2052520620002917
_journal_volume 76
_journal_year 2020
_chemical_formula_moiety 'C8 H16 N2 O3 S'
_chemical_formula_sum 'C8 H16 N2 O3 S'
_chemical_formula_weight 220.29
_space_group_crystal_system monoclinic
_space_group_IT_number 14
_space_group_name_Hall '-P 2ybc'
_space_group_name_H-M_alt 'P 1 21/c 1'
_symmetry_Int_Tables_number 14
_audit_creation_date 2019-09-24
_audit_creation_method
;
Olex2 1.2
(compiled 2018.05.29 svn.r3508 for OlexSys, GUI svn.r5506)
;
_cell_angle_alpha 90
_cell_angle_beta 108.57(2)
_cell_angle_gamma 90
_cell_formula_units_Z 4
_cell_length_a 13.089(2)
_cell_length_b 5.3290(10)
_cell_length_c 15.921(6)
_cell_measurement_temperature 100(5)
_cell_volume 1052.7(5)
_computing_molecular_graphics 'Olex2 (Dolomanov et al., 2009)'
_computing_publication_material 'Olex2 (Dolomanov et al., 2009)'
_computing_structure_refinement 'olex2.refine (Bourhis et al., 2015)'
_diffrn_ambient_temperature 100(5)
_diffrn_measured_fraction_theta_full 0.9338
_diffrn_measured_fraction_theta_max 0.9338
_diffrn_measurement_device_type 'Nonius Kappa CCD diffractometer'
_diffrn_radiation_type MoK\a
_diffrn_radiation_wavelength 0.71070
_diffrn_reflns_av_R_equivalents 0.0000
_diffrn_reflns_av_unetI/netI 0.0226
_diffrn_reflns_limit_h_max 24
_diffrn_reflns_limit_h_min -26
_diffrn_reflns_limit_k_max 10
_diffrn_reflns_limit_k_min 0
_diffrn_reflns_limit_l_max 31
_diffrn_reflns_limit_l_min 0
_diffrn_reflns_number 8267
_diffrn_reflns_theta_full 45.3439
_diffrn_reflns_theta_max 45.34
_diffrn_reflns_theta_min 3.58
_exptl_absorpt_coefficient_mu 0.293
_exptl_crystal_density_diffrn 1.3899
_exptl_crystal_F_000 472.7197
_refine_diff_density_max 0.3216
_refine_diff_density_min -0.5660
_refine_diff_density_rms 0.0694
_refine_ls_d_res_high 0.4996
_refine_ls_d_res_low 5.6925
_refine_ls_goodness_of_fit_ref 1.0578
_refine_ls_hydrogen_treatment refall
_refine_ls_matrix_type full
_refine_ls_number_constraints 0
_refine_ls_number_parameters 271
_refine_ls_number_reflns 8267
_refine_ls_number_restraints 0
_refine_ls_restrained_S_all 1.0578
_refine_ls_R_factor_all 0.0374
_refine_ls_R_factor_gt 0.0259
_refine_ls_shift/su_max 0.0006
_refine_ls_shift/su_mean 0.0000
_refine_ls_structure_factor_coef Fsqd
_refine_ls_weighting_details 'w=1/[\s^2^(Fo^2^)+(0.0136P)^2^+0.0985P] where P=(Fo^2^+2Fc^2^)/3'
_refine_ls_weighting_scheme calc
_refine_ls_wR_factor_gt 0.0451
_refine_ls_wR_factor_ref 0.0507
_reflns_Friedel_coverage 0.0
_reflns_limit_h_max 24
_reflns_limit_h_min -26
_reflns_limit_k_max 10
_reflns_limit_k_min 0
_reflns_limit_l_max 31
_reflns_limit_l_min 0
_reflns_number_gt 6927
_reflns_number_total 8267
_reflns_threshold_expression I>=2u(I)
_cod_data_source_file 16_TAAM_ANIS_max.cif
_cod_data_source_block 16_TAAM_ANIS_max
_cod_original_cell_volume 1052.7(3)
_cod_database_code 2022020
_olex2_refinement_description
;
;
_olex2_submission_special_instructions 'No special instructions were received'

loop_
_space_group_symop_id
_space_group_symop_operation_xyz
1 x,y,z
2 -x,y+1/2,-z+1/2
3 -x,-y,-z
4 x,-y-1/2,z-1/2

loop_
_atom_site_label
_atom_site_type_symbol
_atom_site_fract_x
_atom_site_fract_y
_atom_site_fract_z
_atom_site_U_iso_or_equiv
_atom_site_adp_type
_atom_site_occupancy
_atom_site_refinement_flags_posn
N1 N 0.42742(2) 0.05003(6) 0.613737(19) 0.01071(4) Uani 1.000000 .
H1a H 0.4158(7) -0.0436(17) 0.5562(6) 0.032(2) Uani 1.000000 .
H1b H 0.4141(7) 0.2304(19) 0.5970(6) 0.032(2) Uani 1.000000 .
H1c H 0.5041(7) 0.0221(16) 0.6503(5) 0.028(2) Uani 1.000000 .
C1A C 0.35404(3) -0.04706(6) 0.66029(2) 0.01059(5) Uani 1.000000 .
H1Aa H 0.3731(6) -0.2415(14) 0.6760(4) 0.0264(17) Uani 1.000000 .
C1B C 0.23766(3) -0.02765(8) 0.59958(2) 0.01669(6) Uani 1.000000 .
H1Ba H 0.2195(6) 0.1633(16) 0.5782(5) 0.037(2) Uani 1.000000 .
H1Bb H 0.2260(6) -0.1498(17) 0.5434(5) 0.045(2) Uani 1.000000 .
H1Bc H 0.1824(6) -0.0819(17) 0.6346(5) 0.041(2) Uani 1.000000 .
C1 C 0.36786(3) 0.10629(6) 0.744063(19) 0.01028(4) Uani 1.000000 .
O1 O 0.39032(2) 0.33195(5) 0.747470(17) 0.01383(4) Uani 1.000000 .
N2 N 0.34754(2) -0.02012(6) 0.809529(18) 0.01154(4) Uani 1.000000 .
H2 H 0.3390(6) -0.2028(14) 0.8047(4) 0.0228(16) Uani 1.000000 .
C2A C 0.34535(3) 0.09799(6) 0.891361(19) 0.01024(4) Uani 1.000000 .
H2A H 0.4064(6) 0.2408(13) 0.9097(4) 0.0233(16) Uani 1.000000 .
C2B C 0.23526(3) 0.21824(6) 0.88091(2) 0.01269(5) Uani 1.000000 .
H2Ba H 0.2422(6) 0.3343(13) 0.9380(5) 0.0317(18) Uani 1.000000 .
H2Bb H 0.2144(6) 0.3435(14) 0.8239(5) 0.0310(18) Uani 1.000000 .
C2G C 0.14586(3) 0.02638(7) 0.86992(3) 0.01614(6) Uani 1.000000 .
H2Ga H 0.1347(6) -0.0911(15) 0.8132(6) 0.036(2) Uani 1.000000 .
H2Gb H 0.1650(6) -0.0994(15) 0.9271(6) 0.040(2) Uani 1.000000 .
S2D S 0.020851(8) 0.18441(2) 0.861924(8) 0.02154(2) Uani 1.000000 .
C2E C -0.05963(4) -0.08556(10) 0.86671(4) 0.02525(8) Uani 1.000000 .
H2Ea H -0.0559(7) -0.2201(17) 0.8171(7) 0.055(3) Uani 1.000000 .
H2Eb H -0.0313(7) -0.1774(18) 0.9309(6) 0.054(3) Uani 1.000000 .
H2Ec H -0.1424(7) -0.0250(18) 0.8564(7) 0.066(3) Uani 1.000000 .
C2 C 0.37529(2) -0.09562(6) 0.96651(2) 0.00994(4) Uani 1.000000 .
O2 O 0.38256(2) -0.01924(5) 1.042686(16) 0.01424(4) Uani 1.000000 .
O22 O 0.38885(2) -0.31868(5) 0.947476(17) 0.01295(4) Uani 1.000000 .

loop_
_atom_site_aniso_label
_atom_site_aniso_U_11
_atom_site_aniso_U_22
_atom_site_aniso_U_33
_atom_site_aniso_U_12
_atom_site_aniso_U_13
_atom_site_aniso_U_23
N1 0.01274(10) 0.01093(10) 0.00996(10) -0.00013(8) 0.00575(8) -0.00046(8)
H1a 0.027(5) 0.031(5) 0.038(6) 0.005(4) 0.013(4) 0.012(4)
H1b 0.026(5) 0.048(7) 0.025(4) 0.001(4) 0.012(4) -0.012(4)
H1c 0.031(5) 0.034(5) 0.028(5) 0.003(4) 0.021(4) -0.002(4)
C1A 0.01338(11) 0.01078(11) 0.00850(10) -0.00082(9) 0.00475(9) -0.00081(8)
H1Aa 0.039(5) 0.022(4) 0.018(4) -0.008(4) 0.011(3) -0.001(3)
C1B 0.01296(12) 0.02440(17) 0.01290(12) -0.00193(12) 0.00439(10) -0.00368(12)
H1Ba 0.030(4) 0.043(6) 0.034(4) 0.007(4) 0.004(4) 0.001(4)
H1Bb 0.031(5) 0.058(6) 0.040(5) -0.002(4) 0.004(4) -0.020(5)
H1Bc 0.033(5) 0.057(6) 0.035(5) -0.010(4) 0.013(4) -0.008(4)
C1 0.01343(11) 0.01015(11) 0.00810(10) -0.00079(9) 0.00461(8) -0.00023(8)
O1 0.02156(11) 0.01112(9) 0.01010(9) -0.00330(8) 0.00685(8) -0.00090(7)
N2 0.01650(11) 0.01093(10) 0.00869(9) -0.00080(9) 0.00614(8) -0.00009(8)
H2 0.030(4) 0.023(4) 0.018(3) -0.003(3) 0.012(3) 0.000(3)
C2A 0.01321(11) 0.01033(11) 0.00818(10) -0.00074(9) 0.00483(9) -0.00006(8)
H2A 0.030(4) 0.025(4) 0.016(3) 0.002(3) 0.010(3) -0.002(3)
C2B 0.01408(12) 0.01209(12) 0.01259(11) 0.00082(9) 0.00523(10) 0.00027(9)
H2Ba 0.036(5) 0.028(4) 0.036(5) -0.006(4) 0.019(4) -0.016(4)
H2Bb 0.030(4) 0.029(4) 0.035(4) 0.006(3) 0.011(4) 0.011(4)
C2G 0.01334(12) 0.01477(13) 0.02032(14) 0.00012(10) 0.00539(11) 0.00080(11)
H2Ga 0.023(4) 0.035(5) 0.052(5) -0.006(4) 0.014(4) -0.013(4)
H2Gb 0.028(4) 0.038(5) 0.055(6) 0.007(4) 0.013(4) 0.025(4)
S2D 0.01537(4) 0.01933(4) 0.03224(5) 0.00232(3) 0.01085(4) 0.00342(4)
C2E 0.01796(16) 0.0265(2) 0.0323(2) -0.00348(14) 0.00943(15) 0.00161(17)
H2Ea 0.058(6) 0.042(6) 0.068(7) -0.007(5) 0.025(5) -0.026(5)
H2Eb 0.050(6) 0.066(7) 0.038(6) -0.007(5) 0.004(5) 0.018(5)
H2Ec 0.032(6) 0.060(7) 0.117(9) 0.011(5) 0.038(6) 0.005(6)
C2 0.01231(10) 0.00951(10) 0.00863(10) -0.00097(9) 0.00424(8) -0.00035(8)
O2 0.02363(12) 0.01105(9) 0.00890(8) -0.00095(9) 0.00640(8) -0.00039(7)
O22 0.01918(10) 0.00969(9) 0.01121(9) 0.00056(8) 0.00659(8) 0.00009(7)

loop_
_atom_type_symbol
_atom_type_description
_atom_type_scat_dispersion_real
_atom_type_scat_dispersion_imag
_atom_type_scat_source
_atom_type_scat_dispersion_source
C C 0.00347 0.00161 'Clementi & Roetti, C., At. Data Nucl. Data Tables 1974, 14, (177-478); Clementi & Raimondi, J. Chem. Phys., 1963, 38, (2686-2689)' 'Henke, Gullikson and Davis, At. Data and Nucl. Data Tables, 1993, 54, 2'
H H 0.00000 0.00000 'Clementi & Roetti, C., At. Data Nucl. Data Tables 1974, 14, (177-478); Clementi & Raimondi, J. Chem. Phys., 1963, 38, (2686-2689)' 'Henke, Gullikson and Davis, At. Data and Nucl. Data Tables, 1993, 54, 2'
N N 0.00653 0.00323 'Clementi & Roetti, C., At. Data Nucl. Data Tables 1974, 14, (177-478); Clementi & Raimondi, J. Chem. Phys., 1963, 38, (2686-2689)' 'Henke, Gullikson and Davis, At. Data and Nucl. Data Tables, 1993, 54, 2'
O O 0.01158 0.00611 'Clementi & Roetti, C., At. Data Nucl. Data Tables 1974, 14, (177-478); Clementi & Raimondi, J. Chem. Phys., 1963, 38, (2686-2689)' 'Henke, Gullikson and Davis, At. Data and Nucl. Data Tables, 1993, 54, 2'

loop_
_geom_angle_atom_site_label_1
_geom_angle_atom_site_label_2
_geom_angle_atom_site_label_3
_geom_angle
_geom_angle_site_symmetry_1
_geom_angle_site_symmetry_3
_geom_angle_publ_flag
H1b N1 H1a 105.7(6) . . ?
H1c N1 H1a 106.7(6) . . ?
H1c N1 H1b 110.9(7) . . ?
C1A N1 H1a 110.3(5) . . ?
C1A N1 H1b 112.6(5) . . ?
C1A N1 H1c 110.4(4) . . ?
H1Aa C1A N1 108.3(4) . . ?
C1B C1A N1 109.58(3) . . ?
C1B C1A H1Aa 108.9(4) . . ?
C1 C1A N1 109.59(3) . . ?
C1 C1A H1Aa 111.0(3) . . ?
C1 C1A C1B 109.52(3) . . ?
H1Ba C1B C1A 109.9(4) . . ?
H1Bb C1B C1A 109.5(4) . . ?
H1Bb C1B H1Ba 110.5(6) . . ?
H1Bc C1B C1A 110.6(4) . . ?
H1Bc C1B H1Ba 107.4(6) . . ?
H1Bc C1B H1Bb 109.0(6) . . ?
O1 C1 C1A 121.36(3) . . ?
N2 C1 C1A 114.47(3) . . ?
N2 C1 O1 124.06(3) . . ?
H2 N2 C1 119.0(4) . . ?
C2A N2 C1 123.06(3) . . ?
C2A N2 H2 117.8(4) . . ?
H2A C2A N2 108.9(3) . . ?
C2B C2A N2 111.62(3) . . ?
C2B C2A H2A 109.0(4) . . ?
C2 C2A N2 109.55(3) . . ?
C2 C2A H2A 106.3(4) . . ?
C2 C2A C2B 111.27(2) . . ?
H2Ba C2B C2A 108.9(4) . . ?
H2Bb C2B C2A 108.9(4) . . ?
H2Bb C2B H2Ba 106.4(6) . . ?
C2G C2B C2A 113.11(3) . . ?
C2G C2B H2Ba 109.7(4) . . ?
C2G C2B H2Bb 109.7(4) . . ?
H2Ga C2G C2B 112.5(4) . . ?
H2Gb C2G C2B 110.6(4) . . ?
H2Gb C2G H2Ga 106.1(6) . . ?
S2D C2G C2B 109.92(3) . . ?
S2D C2G H2Ga 109.6(4) . . ?
S2D C2G H2Gb 107.9(4) . . ?
C2E S2D C2G 98.83(2) . . ?
H2Ea C2E S2D 109.7(5) . . ?
H2Eb C2E S2D 111.8(5) . . ?
H2Eb C2E H2Ea 107.9(7) . . ?
H2Ec C2E S2D 108.9(5) . . ?
H2Ec C2E H2Ea 111.1(7) . . ?
H2Ec C2E H2Eb 107.5(7) . . ?
O2 C2 C2A 117.27(3) . . ?
O22 C2 C2A 118.05(3) . . ?
O22 C2 O2 124.67(3) . . ?

loop_
_geom_bond_atom_site_label_1
_geom_bond_atom_site_label_2
_geom_bond_distance
_geom_bond_site_symmetry_2
_geom_bond_publ_flag
N1 H1a 1.011(10) . ?
N1 H1b 0.998(11) . ?
N1 H1c 0.998(9) . ?
N1 C1A 1.4809(4) . ?
C1A H1Aa 1.077(7) . ?
C1A C1B 1.5256(5) . ?
C1A C1 1.5251(4) . ?
C1B H1Ba 1.076(9) . ?
C1B H1Bb 1.078(8) . ?
C1B H1Bc 1.083(8) . ?
C1 O1 1.2350(4) . ?
C1 N2 1.3370(4) . ?
N2 H2 0.980(7) . ?
N2 C2A 1.4554(4) . ?
C2A H2A 1.075(7) . ?
C2A C2B 1.5369(5) . ?
C2A C2 1.5333(4) . ?
C2B H2Ba 1.079(7) . ?
C2B H2Bb 1.089(8) . ?
C2B C2G 1.5214(5) . ?
C2G H2Ga 1.070(8) . ?
C2G H2Gb 1.094(8) . ?
C2G S2D 1.8083(4) . ?
S2D C2E 1.7991(5) . ?
C2E H2Ea 1.079(9) . ?
C2E H2Eb 1.086(9) . ?
C2E H2Ec 1.092(9) . ?
C2 O2 1.2538(4) . ?
C2 O22 1.2532(4) . ?
